data_4109758
loop_
_publ_author_name
'Hendrich A. Chiong'
'Quynh-Nhu Pham'
'Olafs Daugulis'

_publ_section_title
;
 Two Methods for Direct ortho-Arylation of Benzoic Acids
;
_journal_name_full 'Journal of the American Chemical Society'
_journal_page_first 9879
_journal_page_last 9884
_journal_paper_doi 10.1021/ja071845e
_journal_volume 129
_journal_year 2007
_chemical_formula_moiety 'C6 H16 N +, C21 H10 O2 F7 -'
_chemical_formula_sum 'C27 H26 F7 N O2'
_chemical_formula_weight 529.49
_chemical_name_systematic
; 
 ? 
;
_space_group_IT_number 2
_symmetry_cell_setting triclinic
_symmetry_space_group_name_Hall '-P 1'
_symmetry_space_group_name_H-M 'P -1'
_atom_sites_solution_hydrogens geom
_atom_sites_solution_primary direct
_atom_sites_solution_secondary difmap
_audit_creation_method SHELXL-97
_cell_angle_alpha 105.117(2)
_cell_angle_beta 94.607(3)
_cell_angle_gamma 94.565(3)
_cell_formula_units_Z 4
_cell_length_a 9.748(2)
_cell_length_b 12.943(2)
_cell_length_c 20.949(3)
_cell_measurement_reflns_used 2066
_cell_measurement_temperature 223(2)
_cell_measurement_theta_max 23.54
_cell_measurement_theta_min 1.64
_cell_volume 2529.5(7)
_computing_cell_refinement 'SAINT v7.12A (Bruker-Nonius, 2004)'
_computing_data_collection 'APEX2 v1.0-27 (Bruker-Nonius, 2005)'
_computing_data_reduction 'SAINT v7.12A (Bruker-Nonius, 2004)'
_computing_structure_refinement 'SHELXL v5.10 (G.M. Sheldrick, 1997)'
_computing_structure_solution 'SHELXS v5.10 (G.M. Sheldrick, 1997)'
_diffrn_ambient_temperature 223(2)
_diffrn_detector_area_resol_mean 4K
_diffrn_measured_fraction_theta_full 0.989
_diffrn_measured_fraction_theta_max 0.989
_diffrn_measurement_device_type 'Bruker-Nonius APEX II CCD'
_diffrn_measurement_method CCD
_diffrn_radiation_monochromator graphite
_diffrn_radiation_source 'fine-focus sealed tube'
_diffrn_radiation_type MoK\a
_diffrn_radiation_wavelength 0.71073
_diffrn_reflns_av_R_equivalents 0.0394
_diffrn_reflns_av_sigmaI/netI 0.0917
_diffrn_reflns_limit_h_max 10
_diffrn_reflns_limit_h_min -10
_diffrn_reflns_limit_k_max 14
_diffrn_reflns_limit_k_min -14
_diffrn_reflns_limit_l_max 23
_diffrn_reflns_limit_l_min 0
_diffrn_reflns_number 10955
_diffrn_reflns_theta_full 23.54
_diffrn_reflns_theta_max 23.54
_diffrn_reflns_theta_min 1.64
_diffrn_standards_decay_% 0.0
_exptl_absorpt_coefficient_mu 0.122
_exptl_absorpt_correction_T_max 0.9972
_exptl_absorpt_correction_T_min 0.7276
_exptl_absorpt_correction_type empirical
_exptl_crystal_colour Colorless
_exptl_crystal_density_diffrn 1.390
_exptl_crystal_description 'Square column'
_exptl_crystal_F_000 1096
_exptl_crystal_size_max 0.35
_exptl_crystal_size_mid 0.15
_exptl_crystal_size_min 0.15
_refine_diff_density_max 0.718
_refine_diff_density_min -0.633
_refine_diff_density_rms 0.065
_refine_ls_extinction_method none
_refine_ls_goodness_of_fit_ref 0.912
_refine_ls_hydrogen_treatment mixed
_refine_ls_matrix_type full
_refine_ls_number_parameters 626
_refine_ls_number_reflns 7424
_refine_ls_number_restraints 11
_refine_ls_restrained_S_all 0.912
_refine_ls_R_factor_all 0.1606
_refine_ls_R_factor_gt 0.0591
_refine_ls_shift/su_max 0.280
_refine_ls_shift/su_mean 0.038
_refine_ls_structure_factor_coef Fsqd
_refine_ls_weighting_details 'calc w=1/[\s^2^(Fo^2^)+(0.0815P)^2^+6.5535P] where P=(Fo^2^+2Fc^2^)/3'
_refine_ls_weighting_scheme calc
_refine_ls_wR_factor_gt 0.1471
_refine_ls_wR_factor_ref 0.1978
_reflns_number_gt 2626
_reflns_number_total 7424
_reflns_threshold_expression >4sigma(I)
_cod_data_source_file ja071845erom20070315_013156.cif
_cod_data_source_block k1046
_cod_original_cell_volume 2529.5(8)
_cod_database_code 4109758

loop_
_symmetry_equiv_pos_as_xyz
'x, y, z'
'-x, -y, -z'

loop_
_atom_site_label
_atom_site_type_symbol
_atom_site_fract_x
_atom_site_fract_y
_atom_site_fract_z
_atom_site_U_iso_or_equiv
_atom_site_adp_type
_atom_site_occupancy
_atom_site_symmetry_multiplicity
_atom_site_calc_flag
_atom_site_refinement_flags
_atom_site_disorder_assembly
_atom_site_disorder_group
F1 F 0.1297(3) 0.0365(3) 0.21957(16) 0.0627(10) Uani 1 1 d . . .
O1 O 0.5837(4) -0.0477(3) 0.06217(16) 0.0386(9) Uani 1 1 d . . .
O2 O 0.6406(3) 0.0888(3) 0.15429(16) 0.0377(9) Uani 1 1 d . . .
C1 C 0.4513(5) -0.0373(4) 0.1539(2) 0.0291(12) Uani 1 1 d . . .
C2 C 0.3400(5) 0.0231(4) 0.1695(2) 0.0299(12) Uani 1 1 d . . .
C3 C 0.2403(5) -0.0180(5) 0.2029(2) 0.0383(13) Uani 1 1 d . . .
C4 C 0.2422(6) -0.1146(5) 0.2180(3) 0.0433(14) Uani 1 1 d . . .
H4 H 0.1709 -0.1394 0.2397 0.052 Uiso 1 1 calc R . .
C5 C 0.3507(6) -0.1749(5) 0.2007(3) 0.0422(14) Uani 1 1 d . . .
H5 H 0.3530 -0.2418 0.2103 0.051 Uiso 1 1 calc R . .
C6 C 0.4576(5) -0.1369(4) 0.1690(2) 0.0332(12) Uani 1 1 d . . .
C7 C 0.5674(5) 0.0033(4) 0.1188(3) 0.0294(12) Uani 1 1 d . . .
C8 C 0.3258(5) 0.1275(4) 0.1520(2) 0.0300(12) Uani 1 1 d . A .
C9 C 0.3407(5) 0.1339(4) 0.0875(2) 0.0311(12) Uani 1 1 d . . .
H9 H 0.3619 0.0733 0.0554 0.037 Uiso 1 1 calc R . .
C10 C 0.3245(5) 0.2288(4) 0.0703(2) 0.0346(13) Uani 1 1 d . A .
H10 H 0.3334 0.2321 0.0265 0.041 Uiso 1 1 calc R . .
C11 C 0.2949(5) 0.3196(3) 0.1179(2) 0.0343(13) Uani 1 1 d D . .
C12 C 0.2827(5) 0.3142(4) 0.1825(3) 0.0372(13) Uani 1 1 d . A .
H12 H 0.2643 0.3755 0.2149 0.045 Uiso 1 1 calc R . .
C13 C 0.2976(5) 0.2192(4) 0.1994(2) 0.0378(13) Uani 1 1 d . . .
H13 H 0.2887 0.2161 0.2433 0.045 Uiso 1 1 calc R A .
C14 C 0.2771(5) 0.4262(3) 0.0979(2) 0.0530(16) Uiso 0.55 1 d PGD A 1
F2 F 0.1516(5) 0.4162(6) 0.0668(4) 0.056(2) Uiso 0.55 1 d PG A 1
F3 F 0.3695(6) 0.4423(6) 0.0578(4) 0.045(2) Uiso 0.55 1 d PG A 1
F4 F 0.2900(9) 0.5089(5) 0.1513(2) 0.055(2) Uiso 0.55 1 d PG A 1
C14' C 0.2687(9) 0.4217(6) 0.0958(4) 0.0530(16) Uiso 0.30 1 d PGD A 2
F2' F 0.1752(10) 0.4036(9) 0.0439(5) 0.056(4) Uiso 0.30 1 d PG A 2
F3' F 0.3897(8) 0.4547(11) 0.0799(6) 0.067(5) Uiso 0.30 1 d PG A 2
F4' F 0.2315(12) 0.4965(9) 0.1455(4) 0.052(4) Uiso 0.30 1 d PG A 2
C14" C 0.2821(18) 0.4294(9) 0.1027(8) 0.0530(16) Uiso 0.15 1 d PGD A 3
F2" F 0.321(2) 0.4343(19) 0.0446(8) 0.055(8) Uiso 0.15 1 d PG A 3
F3" F 0.359(2) 0.5030(18) 0.1506(9) 0.070(9) Uiso 0.15 1 d PG A 3
F4" F 0.1509(17) 0.447(2) 0.1046(13) 0.078(8) Uiso 0.15 1 d PG A 3
C15 C 0.5773(5) -0.2003(4) 0.1547(2) 0.0323(12) Uani 1 1 d . B .
C16 C 0.5554(6) -0.3081(4) 0.1163(3) 0.0449(15) Uani 1 1 d . . .
H16 H 0.4654 -0.3391 0.0985 0.054 Uiso 1 1 calc R . .
C17 C 0.6658(6) -0.3681(4) 0.1048(3) 0.0476(15) Uani 1 1 d . B .
H17 H 0.6494 -0.4399 0.0788 0.057 Uiso 1 1 calc R . .
C18 C 0.7979(5) -0.3268(4) 0.1298(3) 0.0399(14) Uani 1 1 d D . .
C19 C 0.8211(6) -0.2198(5) 0.1677(3) 0.0483(15) Uani 1 1 d . B .
H19 H 0.9114 -0.1890 0.1849 0.058 Uiso 1 1 calc R . .
C20 C 0.7097(5) -0.1590(4) 0.1799(3) 0.0418(14) Uani 1 1 d . . .
H20 H 0.7262 -0.0874 0.2062 0.050 Uiso 1 1 calc R B .
C21 C 0.9150(5) -0.4007(4) 0.1177(2) 0.0513(16) Uiso 0.50 1 d PGD B 1
F5 F 0.9544(9) -0.4275(7) 0.1725(2) 0.067(3) Uiso 0.50 1 d PG B 1
F6 F 1.0203(6) -0.3473(4) 0.1004(3) 0.0565(19) Uiso 0.50 1 d PG B 1
F7 F 0.8727(7) -0.4885(5) 0.0695(3) 0.0503(19) Uiso 0.50 1 d PG B 1
C21' C 0.9268(5) -0.3921(4) 0.1240(2) 0.0513(16) Uiso 0.50 1 d PGD B 2
F5' F 0.9232(8) -0.4468(6) 0.1691(3) 0.050(3) Uiso 0.50 1 d PG B 2
F6' F 1.0457(6) -0.3310(4) 0.1339(3) 0.0512(18) Uiso 0.50 1 d PG B 2
F7' F 0.9142(8) -0.4597(6) 0.0641(2) 0.074(3) Uiso 0.50 1 d PG B 2
N1 N 0.8119(4) 0.1782(3) 0.09072(19) 0.0320(10) Uani 1 1 d . . .
H1N H 0.7503 0.1405 0.1096 0.038 Uiso 1 1 calc R . .
C22 C 0.9482(5) 0.1361(4) 0.1001(3) 0.0435(14) Uani 1 1 d . . .
H22A H 0.9870 0.1649 0.1466 0.052 Uiso 1 1 calc R . .
H22B H 1.0121 0.1619 0.0724 0.052 Uiso 1 1 calc R . .
C23 C 0.9377(6) 0.0141(5) 0.0822(3) 0.0577(17) Uani 1 1 d . . .
H23A H 1.0287 -0.0088 0.0895 0.086 Uiso 1 1 calc R . .
H23B H 0.9019 -0.0149 0.0359 0.086 Uiso 1 1 calc R . .
H23C H 0.8758 -0.0119 0.1100 0.086 Uiso 1 1 calc R . .
C24 C 0.8172(6) 0.2941(4) 0.1294(3) 0.0447(15) Uani 1 1 d . . .
H24A H 0.8474 0.3010 0.1762 0.054 Uiso 1 1 calc R . .
H24B H 0.8859 0.3371 0.1126 0.054 Uiso 1 1 calc R . .
C25 C 0.6795(6) 0.3384(4) 0.1246(3) 0.0482(15) Uani 1 1 d . . .
H25A H 0.6885 0.4134 0.1500 0.072 Uiso 1 1 calc R . .
H25B H 0.6116 0.2976 0.1423 0.072 Uiso 1 1 calc R . .
H25C H 0.6496 0.3329 0.0784 0.072 Uiso 1 1 calc R . .
C26 C 0.7563(5) 0.1568(4) 0.0194(2) 0.0386(13) Uani 1 1 d . . .
H26A H 0.6588 0.1707 0.0173 0.046 Uiso 1 1 calc R . .
H26B H 0.7600 0.0806 -0.0028 0.046 Uiso 1 1 calc R . .
C27 C 0.8338(6) 0.2246(5) -0.0185(3) 0.0557(17) Uani 1 1 d . . .
H27A H 0.7921 0.2065 -0.0642 0.083 Uiso 1 1 calc R . .
H27B H 0.9299 0.2101 -0.0177 0.083 Uiso 1 1 calc R . .
H27C H 0.8286 0.3003 0.0023 0.083 Uiso 1 1 calc R . .
F8 F 0.2098(3) 0.5463(3) 0.71261(16) 0.0583(9) Uani 1 1 d . . .
O3 O 0.6753(4) 0.4721(3) 0.56439(17) 0.0425(10) Uani 1 1 d . . .
O4 O 0.7210(4) 0.6155(3) 0.65298(16) 0.0404(9) Uani 1 1 d . . .
C28 C 0.5421(5) 0.4816(4) 0.6551(2) 0.0299(12) Uani 1 1 d . . .
C29 C 0.4277(5) 0.5386(4) 0.6700(2) 0.0322(12) Uani 1 1 d . . .
C30 C 0.3248(5) 0.4946(4) 0.6996(3) 0.0382(13) Uani 1 1 d . . .
C31 C 0.3289(6) 0.3970(4) 0.7145(3) 0.0415(14) Uani 1 1 d . . .
H31 H 0.2568 0.3694 0.7345 0.050 Uiso 1 1 calc R . .
C32 C 0.4422(5) 0.3414(4) 0.6992(3) 0.0396(14) Uani 1 1 d . . .
H32 H 0.4470 0.2747 0.7088 0.048 Uiso 1 1 calc R . .
C33 C 0.5500(5) 0.3822(4) 0.6696(2) 0.0324(13) Uani 1 1 d . . .
C34 C 0.6559(5) 0.5250(4) 0.6200(2) 0.0304(12) Uani 1 1 d . . .
C35 C 0.4133(5) 0.6433(4) 0.6531(2) 0.0308(12) Uani 1 1 d . C .
C36 C 0.4049(5) 0.6459(4) 0.5874(2) 0.0373(13) Uani 1 1 d . . .
H36 H 0.4056 0.5817 0.5538 0.045 Uiso 1 1 calc R . .
C37 C 0.3953(5) 0.7421(4) 0.5703(3) 0.0407(14) Uani 1 1 d . C .
H37 H 0.3907 0.7430 0.5255 0.049 Uiso 1 1 calc R . .
C38 C 0.3925(5) 0.8370(4) 0.6200(3) 0.0370(13) Uani 1 1 d D . .
C39 C 0.3981(5) 0.8341(4) 0.6859(2) 0.0382(13) Uani 1 1 d . C .
H39 H 0.3958 0.8980 0.7196 0.046 Uiso 1 1 calc R . .
C40 C 0.4070(5) 0.7386(4) 0.7023(2) 0.0361(13) Uani 1 1 d . . .
H40 H 0.4089 0.7374 0.7470 0.043 Uiso 1 1 calc R C .
C41 C 0.3815(5) 0.9449(3) 0.5995(2) 0.0516(16) Uiso 0.60 1 d PGD C 1
F9 F 0.2577(5) 0.9423(5) 0.5681(3) 0.0509(17) Uiso 0.60 1 d PG C 1
F10 F 0.4770(6) 0.9549(5) 0.5596(3) 0.0529(18) Uiso 0.60 1 d PG C 1
F11 F 0.4005(8) 1.0276(5) 0.6529(2) 0.056(2) Uiso 0.60 1 d PG C 1
C41' C 0.3866(12) 0.9457(7) 0.6031(5) 0.0516(16) Uiso 0.20 1 d PGD C 2
F9' F 0.2557(11) 0.9651(14) 0.6038(9) 0.064(6) Uiso 0.20 1 d PG C 2
F10' F 0.4287(17) 0.9488(13) 0.5453(5) 0.046(5) Uiso 0.20 1 d PG C 2
F11' F 0.4629(16) 1.0193(13) 0.6512(6) 0.051(5) Uiso 0.20 1 d PG C 2
C41" C 0.3823(13) 0.9446(7) 0.6016(6) 0.0516(16) Uiso 0.20 1 d PGD C 3
F9" F 0.2990(18) 0.9322(13) 0.5467(7) 0.063(6) Uiso 0.20 1 d PG C 3
F10" F 0.5101(13) 0.9722(16) 0.5912(10) 0.080(7) Uiso 0.20 1 d PG C 3
F11" F 0.3428(18) 1.0207(14) 0.6498(6) 0.056(6) Uiso 0.20 1 d PG C 3
C42 C 0.6700(5) 0.3190(4) 0.6557(2) 0.0324(12) Uani 1 1 d . D .
C43 C 0.6489(6) 0.2109(4) 0.6190(3) 0.0428(14) Uani 1 1 d . . .
H43 H 0.5585 0.1793 0.6024 0.051 Uiso 1 1 calc R . .
C44 C 0.7586(6) 0.1499(4) 0.6068(3) 0.0446(15) Uani 1 1 d . D .
H44 H 0.7424 0.0783 0.5804 0.053 Uiso 1 1 calc R . .
C45 C 0.8918(5) 0.1926(4) 0.6330(2) 0.0377(13) Uani 1 1 d D . .
C46 C 0.9144(6) 0.3008(4) 0.6698(3) 0.0455(14) Uani 1 1 d . D .
H46 H 1.0046 0.3321 0.6870 0.055 Uiso 1 1 calc R . .
C47 C 0.8045(5) 0.3613(4) 0.6806(2) 0.0387(13) Uani 1 1 d . . .
H47 H 0.8212 0.4336 0.7058 0.046 Uiso 1 1 calc R D .
C48 C 1.0143(4) 0.1215(3) 0.6225(2) 0.0503(15) Uiso 0.55 1 d PGD D 1
F12 F 1.0382(8) 0.0841(6) 0.6748(2) 0.0493(17) Uiso 0.55 1 d PG D 1
F13 F 1.1261(6) 0.1802(4) 0.6153(4) 0.0488(17) Uiso 0.55 1 d PG D 1
F14 F 0.9823(7) 0.0403(5) 0.5688(3) 0.0568(18) Uiso 0.55 1 d PG D 1
C48' C 1.0166(8) 0.1278(7) 0.6225(4) 0.0503(15) Uiso 0.25 1 d PGD D 2
F12' F 0.9975(14) 0.0529(10) 0.6542(7) 0.055(4) Uiso 0.25 1 d PG D 2
F13' F 1.1352(12) 0.1870(9) 0.6467(7) 0.059(5) Uiso 0.25 1 d PG D 2
F14' F 1.0194(16) 0.0818(13) 0.5586(4) 0.066(5) Uiso 0.25 1 d PG D 2
C48" C 1.0135(9) 0.1221(8) 0.6207(5) 0.0503(15) Uiso 0.20 1 d PGD D 3
F12" F 1.0879(18) 0.1297(15) 0.6775(5) 0.063(5) Uiso 0.20 1 d PG D 3
F13" F 1.0921(16) 0.1558(12) 0.5802(8) 0.044(4) Uiso 0.20 1 d PG D 3
F14" F 0.9639(16) 0.0209(10) 0.5933(9) 0.066(6) Uiso 0.20 1 d PG D 3
N2 N 0.8731(4) 0.7115(3) 0.5838(2) 0.0370(11) Uani 1 1 d . . .
H2N H 0.8175 0.6726 0.6047 0.044 Uiso 1 1 calc R . .
C49 C 0.9552(6) 0.7988(4) 0.6379(3) 0.0479(15) Uani 1 1 d . . .
H49A H 1.0223 0.8378 0.6179 0.057 Uiso 1 1 calc R . .
H49B H 0.8924 0.8499 0.6589 0.057 Uiso 1 1 calc R . .
C50 C 1.0309(6) 0.7598(5) 0.6904(3) 0.0630(18) Uani 1 1 d . . .
H50A H 1.0802 0.8207 0.7238 0.095 Uiso 1 1 calc R . .
H50B H 1.0965 0.7116 0.6704 0.095 Uiso 1 1 calc R . .
H50C H 0.9654 0.7217 0.7109 0.095 Uiso 1 1 calc R . .
C51 C 0.7785(6) 0.7598(4) 0.5431(3) 0.0474(15) Uani 1 1 d . . .
H51A H 0.8338 0.8100 0.5251 0.057 Uiso 1 1 calc R . .
H51B H 0.7167 0.8013 0.5721 0.057 Uiso 1 1 calc R . .
C52 C 0.6915(6) 0.6789(5) 0.4861(3) 0.0581(17) Uani 1 1 d . . .
H52A H 0.6304 0.7161 0.4631 0.087 Uiso 1 1 calc R . .
H52B H 0.6368 0.6282 0.5033 0.087 Uiso 1 1 calc R . .
H52C H 0.7515 0.6404 0.4555 0.087 Uiso 1 1 calc R . .
C53 C 0.9603(6) 0.6338(4) 0.5442(3) 0.0458(15) Uani 1 1 d . . .
H53A H 0.8998 0.5710 0.5171 0.055 Uiso 1 1 calc R . .
H53B H 1.0224 0.6090 0.5749 0.055 Uiso 1 1 calc R . .
C54 C 1.0464(6) 0.6791(5) 0.4989(3) 0.0618(18) Uani 1 1 d . . .
H54A H 1.1064 0.6265 0.4784 0.093 Uiso 1 1 calc R . .
H54B H 1.1022 0.7443 0.5246 0.093 Uiso 1 1 calc R . .
H54C H 0.9858 0.6955 0.4646 0.093 Uiso 1 1 calc R . .

loop_
_atom_site_aniso_label
_atom_site_aniso_U_11
_atom_site_aniso_U_22
_atom_site_aniso_U_33
_atom_site_aniso_U_23
_atom_site_aniso_U_13
_atom_site_aniso_U_12
F1 0.059(2) 0.069(2) 0.068(2) 0.0247(19) 0.0213(18) 0.0139(19)
O1 0.050(2) 0.030(2) 0.032(2) 0.0010(17) 0.0129(17) 0.0003(17)
O2 0.044(2) 0.026(2) 0.040(2) 0.0054(17) 0.0106(17) -0.0064(17)
C1 0.034(3) 0.029(3) 0.022(3) 0.003(2) 0.001(2) -0.001(2)
C2 0.033(3) 0.031(3) 0.025(3) 0.009(2) 0.004(2) 0.000(2)
C3 0.031(3) 0.047(4) 0.039(3) 0.012(3) 0.010(3) 0.010(3)
C4 0.041(4) 0.053(4) 0.044(3) 0.029(3) 0.005(3) -0.002(3)
C5 0.040(4) 0.043(4) 0.048(3) 0.021(3) 0.005(3) -0.004(3)
C6 0.033(3) 0.031(3) 0.036(3) 0.009(2) 0.004(2) 0.002(2)
C7 0.034(3) 0.019(3) 0.040(3) 0.013(3) 0.008(2) 0.006(2)
C8 0.031(3) 0.026(3) 0.032(3) 0.007(2) 0.003(2) 0.000(2)
C9 0.034(3) 0.026(3) 0.027(3) -0.002(2) 0.000(2) -0.001(2)
C10 0.038(3) 0.032(3) 0.035(3) 0.011(3) 0.005(2) 0.001(2)
C11 0.035(3) 0.026(3) 0.041(3) 0.008(3) 0.004(2) 0.002(2)
C12 0.040(3) 0.027(3) 0.041(3) 0.002(3) 0.007(3) 0.006(2)
C13 0.040(3) 0.042(4) 0.027(3) 0.002(3) 0.002(2) 0.004(3)
C15 0.038(3) 0.025(3) 0.038(3) 0.016(2) 0.007(2) -0.002(2)
C16 0.049(4) 0.025(3) 0.062(4) 0.017(3) -0.002(3) -0.005(3)
C17 0.063(4) 0.026(3) 0.054(4) 0.012(3) 0.001(3) 0.005(3)
C18 0.051(4) 0.027(3) 0.050(3) 0.022(3) 0.010(3) 0.004(3)
C19 0.042(4) 0.042(4) 0.063(4) 0.020(3) 0.005(3) 0.000(3)
C20 0.040(4) 0.027(3) 0.055(4) 0.007(3) 0.002(3) 0.002(3)
N1 0.030(3) 0.027(2) 0.035(2) 0.0068(19) 0.0030(19) -0.0078(19)
C22 0.041(4) 0.040(4) 0.047(3) 0.008(3) 0.006(3) -0.004(3)
C23 0.053(4) 0.050(4) 0.074(4) 0.019(3) 0.013(3) 0.015(3)
C24 0.059(4) 0.024(3) 0.044(3) 0.001(3) 0.004(3) -0.008(3)
C25 0.052(4) 0.038(4) 0.057(4) 0.015(3) 0.009(3) 0.006(3)
C26 0.042(3) 0.032(3) 0.039(3) 0.011(2) -0.004(3) -0.010(3)
C27 0.077(5) 0.046(4) 0.043(3) 0.013(3) 0.011(3) -0.008(3)
F8 0.049(2) 0.060(2) 0.072(2) 0.0230(19) 0.0192(18) 0.0131(18)
O3 0.058(3) 0.034(2) 0.031(2) 0.0010(18) 0.0144(18) -0.0053(18)
O4 0.046(2) 0.033(2) 0.036(2) 0.0016(17) 0.0079(17) -0.0099(18)
C28 0.042(3) 0.023(3) 0.022(3) 0.003(2) 0.003(2) 0.000(2)
C29 0.033(3) 0.034(3) 0.027(3) 0.004(2) 0.002(2) 0.002(3)
C30 0.028(3) 0.045(4) 0.043(3) 0.014(3) 0.008(3) 0.004(3)
C31 0.033(3) 0.050(4) 0.044(3) 0.019(3) 0.008(3) -0.006(3)
C32 0.034(3) 0.040(3) 0.048(3) 0.021(3) 0.001(3) -0.006(3)
C33 0.029(3) 0.032(3) 0.032(3) 0.007(2) -0.003(2) -0.005(2)
C34 0.031(3) 0.029(3) 0.033(3) 0.013(3) 0.001(2) 0.002(2)
C35 0.033(3) 0.028(3) 0.029(3) 0.006(2) -0.001(2) 0.001(2)
C36 0.050(4) 0.023(3) 0.036(3) 0.003(2) 0.004(3) 0.005(2)
C37 0.052(4) 0.037(3) 0.033(3) 0.008(3) 0.003(3) 0.006(3)
C38 0.039(3) 0.028(3) 0.044(3) 0.011(3) 0.005(3) -0.001(2)
C39 0.044(4) 0.028(3) 0.038(3) -0.001(3) 0.005(3) 0.005(2)
C40 0.032(3) 0.041(4) 0.032(3) 0.007(3) 0.001(2) 0.004(2)
C42 0.037(3) 0.028(3) 0.035(3) 0.014(2) 0.005(2) -0.001(2)
C43 0.043(4) 0.025(3) 0.058(4) 0.010(3) 0.003(3) -0.005(3)
C44 0.063(4) 0.025(3) 0.045(3) 0.009(3) 0.010(3) 0.000(3)
C45 0.047(4) 0.034(3) 0.038(3) 0.018(3) 0.009(3) 0.004(3)
C46 0.044(4) 0.039(4) 0.053(4) 0.012(3) 0.001(3) 0.003(3)
C47 0.044(4) 0.023(3) 0.045(3) 0.003(3) 0.001(3) 0.002(3)
N2 0.046(3) 0.025(2) 0.039(2) 0.009(2) 0.009(2) -0.004(2)
C49 0.052(4) 0.035(3) 0.052(4) 0.007(3) 0.008(3) -0.009(3)
C50 0.051(4) 0.067(5) 0.068(4) 0.018(4) -0.004(3) -0.002(3)
C51 0.054(4) 0.044(4) 0.049(3) 0.021(3) 0.005(3) 0.002(3)
C52 0.061(4) 0.061(4) 0.052(4) 0.021(3) -0.003(3) -0.008(3)
C53 0.056(4) 0.034(3) 0.049(3) 0.009(3) 0.018(3) 0.009(3)
C54 0.065(4) 0.061(4) 0.065(4) 0.018(3) 0.033(3) 0.008(3)

loop_
_atom_type_symbol
_atom_type_description
_atom_type_scat_dispersion_real
_atom_type_scat_dispersion_imag
_atom_type_scat_source
C C 0.0033 0.0016 'International Tables Vol C Tables 4.2.6.8 and 6.1.1.4'
H H 0.0000 0.0000 'International Tables Vol C Tables 4.2.6.8 and 6.1.1.4'
N N 0.0061 0.0033 'International Tables Vol C Tables 4.2.6.8 and 6.1.1.4'
O O 0.0106 0.0060 'International Tables Vol C Tables 4.2.6.8 and 6.1.1.4'
F F 0.0171 0.0103 'International Tables Vol C Tables 4.2.6.8 and 6.1.1.4'

loop_
_geom_angle_atom_site_label_1
_geom_angle_atom_site_label_2
_geom_angle_atom_site_label_3
_geom_angle
C2 C1 C6 121.0(4)
C2 C1 C7 120.1(4)
C6 C1 C7 118.9(4)
C3 C2 C1 116.5(5)
C3 C2 C8 120.5(5)
C1 C2 C8 123.0(4)
F1 C3 C2 119.7(5)
F1 C3 C4 116.1(5)
C2 C3 C4 124.2(5)
C5 C4 C3 118.6(5)
C4 C5 C6 120.5(5)
C5 C6 C1 119.0(5)
C5 C6 C15 119.3(5)
C1 C6 C15 121.6(4)
O1 C7 O2 127.0(4)
O1 C7 C1 119.1(4)
O2 C7 C1 114.0(4)
C9 C8 C13 118.9(5)
C9 C8 C2 119.9(4)
C13 C8 C2 121.2(4)
C10 C9 C8 120.5(5)
C9 C10 C11 120.0(4)
C12 C11 C10 119.7(4)
C12 C11 C14' 121.8(5)
C10 C11 C14' 118.4(5)
C12 C11 C14" 117.8(7)
C10 C11 C14" 122.5(7)
C14' C11 C14" 6.9(7)
C12 C11 C14 120.8(4)
C10 C11 C14 119.5(4)
C14' C11 C14 3.5(4)
C14" C11 C14 3.8(7)
C13 C12 C11 120.2(5)
C12 C13 C8 120.6(5)
F2 C14 F3 109.5
F2 C14 F4 109.5
F3 C14 F4 109.5
F2 C14 C11 107.2(5)
F3 C14 C11 110.7(5)
F4 C14 C11 110.5(4)
F3' C14' F4' 109.5
F3' C14' F2' 109.5
F4' C14' F2' 109.5
F3' C14' C11 104.4(8)
F4' C14' C11 110.5(7)
F2' C14' C11 113.4(7)
F3" C14" F4" 109.5
F3" C14" F2" 109.5
F4" C14" F2" 109.5
F3" C14" C11 107.1(14)
F4" C14" C11 106.9(15)
F2" C14" C11 114.4(14)
C20 C15 C16 117.8(5)
C20 C15 C6 122.2(5)
C16 C15 C6 119.9(5)
C17 C16 C15 120.0(5)
C18 C17 C16 122.1(5)
C17 C18 C19 118.4(5)
C17 C18 C21 119.1(5)
C19 C18 C21 122.5(5)
C17 C18 C21' 125.2(5)
C19 C18 C21' 116.2(5)
C21 C18 C21' 6.4(3)
C20 C19 C18 119.7(5)
C15 C20 C19 121.9(5)
F6 C21 F7 109.5
F6 C21 F5 109.5
F7 C21 F5 109.5
F6 C21 C18 108.0(5)
F7 C21 C18 110.1(5)
F5 C21 C18 110.3(5)
F7' C21' F6' 109.5
F7' C21' F5' 109.5
F6' C21' F5' 109.5
F7' C21' C18 108.0(5)
F6' C21' C18 113.5(5)
F5' C21' C18 106.8(5)
C22 N1 C26 113.5(4)
C22 N1 C24 110.7(4)
C26 N1 C24 113.7(4)
N1 C22 C23 112.9(4)
C25 C24 N1 112.7(4)
N1 C26 C27 114.1(4)
C33 C28 C29 120.3(5)
C33 C28 C34 119.7(4)
C29 C28 C34 119.9(4)
C30 C29 C28 118.0(5)
C30 C29 C35 120.2(5)
C28 C29 C35 121.8(4)
F8 C30 C29 119.5(5)
F8 C30 C31 117.1(5)
C29 C30 C31 123.3(5)
C32 C31 C30 117.9(5)
C31 C32 C33 121.4(5)
C32 C33 C28 119.0(5)
C32 C33 C42 118.4(5)
C28 C33 C42 122.5(4)
O3 C34 O4 126.9(5)
O3 C34 C28 118.3(4)
O4 C34 C28 114.7(4)
C36 C35 C40 118.8(5)
C36 C35 C29 119.6(4)
C40 C35 C29 121.5(4)
C35 C36 C37 121.0(5)
C36 C37 C38 119.6(5)
C39 C38 C37 119.5(4)
C39 C38 C41" 120.5(6)
C37 C38 C41" 120.0(6)
C39 C38 C41' 119.5(6)
C37 C38 C41' 121.0(6)
C41" C38 C41' 1.8(6)
C39 C38 C41 121.9(4)
C37 C38 C41 118.6(4)
C41" C38 C41 1.4(5)
C41' C38 C41 2.9(5)
C40 C39 C38 120.5(5)
C39 C40 C35 120.6(5)
F11 C41 F10 109.5
F11 C41 F9 109.5
F10 C41 F9 109.5
F11 C41 C38 110.0(4)
F10 C41 C38 109.2(4)
F9 C41 C38 109.3(4)
F9' C41' F11' 109.5
F9' C41' F10' 109.4
F11' C41' F10' 109.5
F9' C41' C38 105.6(10)
F11' C41' C38 107.3(10)
F10' C41' C38 115.3(10)
F10" C41" F9" 109.5
F10" C41" F11" 109.5
F9" C41" F11" 109.5
F10" C41" C38 103.4(11)
F9" C41" C38 111.8(11)
F11" C41" C38 113.0(11)
C47 C42 C43 117.4(5)
C47 C42 C33 122.4(5)
C43 C42 C33 120.1(5)
C44 C43 C42 121.1(5)
C43 C44 C45 120.8(5)
C44 C45 C46 118.6(4)
C44 C45 C48' 123.0(6)
C46 C45 C48' 118.3(6)
C44 C45 C48" 120.3(6)
C46 C45 C48" 121.1(6)
C48' C45 C48" 2.7(5)
C44 C45 C48 120.7(4)
C46 C45 C48 120.7(4)
C48' C45 C48 2.9(4)
C48" C45 C48 1.5(4)
C47 C46 C45 119.9(5)
C46 C47 C42 122.0(5)
F12 C48 F13 109.5
F12 C48 F14 109.5
F13 C48 F14 109.5
F12 C48 C45 109.3(4)
F13 C48 C45 109.5(4)
F14 C48 C45 109.6(4)
F14' C48' F13' 109.5
F14' C48' F12' 109.5
F13' C48' F12' 109.5
F14' C48' C45 110.0(8)
F13' C48' C45 112.7(8)
F12' C48' C45 105.6(8)
F14" C48" F12" 109.5
F14" C48" F13" 109.5
F12" C48" F13" 109.5
F14" C48" C45 109.3(10)
F12" C48" C45 110.0(10)
F13" C48" C45 109.1(9)
C51 N2 C53 114.2(4)
C51 N2 C49 109.6(4)
C53 N2 C49 113.4(4)
C50 C49 N2 114.2(5)
N2 C51 C52 114.3(5)
N2 C53 C54 114.5(5)

loop_
_geom_bond_atom_site_label_1
_geom_bond_atom_site_label_2
_geom_bond_distance
F1 C3 1.356(6)
O1 C7 1.227(5)
O2 C7 1.283(6)
C1 C2 1.398(7)
C1 C6 1.410(7)
C1 C7 1.529(6)
C2 C3 1.392(7)
C2 C8 1.503(7)
C3 C4 1.369(7)
C4 C5 1.380(7)
C5 C6 1.403(7)
C6 C15 1.484(7)
C8 C9 1.394(6)
C8 C13 1.396(7)
C9 C10 1.384(6)
C10 C11 1.396(7)
C11 C12 1.387(7)
C11 C14' 1.544(7)
C11 C14" 1.548(9)
C11 C14 1.562(6)
C12 C13 1.381(7)
C14 F2 1.3199
C14 F3 1.3199
C14 F4 1.3200
C14' F3' 1.3199
C14' F4' 1.3201
C14' F2' 1.3201
C14" F3" 1.3199
C14" F4" 1.3200
C14" F2" 1.3201
C15 C20 1.366(7)
C15 C16 1.406(7)
C16 C17 1.377(8)
C17 C18 1.361(7)
C18 C19 1.395(7)
C18 C21 1.542(6)
C18 C21' 1.565(6)
C19 C20 1.392(7)
C21 F6 1.3200
C21 F7 1.3201
C21 F5 1.3201
C21' F7' 1.3200
C21' F6' 1.3200
C21' F5' 1.3200
N1 C22 1.493(6)
N1 C26 1.495(6)
N1 C24 1.503(6)
C22 C23 1.518(7)
C24 C25 1.508(7)
C26 C27 1.525(7)
F8 C30 1.361(6)
O3 C34 1.225(5)
O4 C34 1.281(6)
C28 C33 1.403(7)
C28 C29 1.397(7)
C28 C34 1.529(7)
C29 C30 1.381(7)
C29 C35 1.502(7)
C30 C31 1.380(7)
C31 C32 1.380(7)
C32 C33 1.398(7)
C33 C42 1.484(7)
C35 C36 1.381(6)
C35 C40 1.395(7)
C36 C37 1.389(7)
C37 C38 1.391(7)
C38 C39 1.387(7)
C38 C41" 1.548(8)
C38 C41' 1.542(8)
C38 C41 1.575(5)
C39 C40 1.372(7)
C41 F11 1.3199
C41 F10 1.3200
C41 F9 1.3201
C41' F9' 1.3199
C41' F11' 1.3200
C41' F10' 1.3201
C41" F10" 1.3199
C41" F9" 1.3200
C41" F11" 1.3200
C42 C47 1.385(7)
C42 C43 1.399(7)
C43 C44 1.381(7)
C44 C45 1.380(7)
C45 C46 1.402(7)
C45 C48' 1.530(7)
C45 C48" 1.551(8)
C45 C48 1.559(6)
C46 C47 1.375(7)
C48 F12 1.3199
C48 F13 1.3200
C48 F14 1.3201
C48' F14' 1.3199
C48' F13' 1.3199
C48' F12' 1.3201
C48" F14" 1.3200
C48" F12" 1.3200
C48" F13" 1.3201
N2 C51 1.487(6)
N2 C53 1.496(6)
N2 C49 1.497(6)
C49 C50 1.493(7)
C51 C52 1.511(7)
C53 C54 1.513(7)

loop_
_geom_hbond_atom_site_label_D
_geom_hbond_atom_site_label_H
_geom_hbond_atom_site_label_A
_geom_hbond_distance_DH
_geom_hbond_distance_HA
_geom_hbond_distance_DA
_geom_hbond_angle_DHA
N1 H1N O2 0.92 1.69 2.599(5) 171.1
N2 H2N O4 0.92 1.70 2.614(5) 171.9

loop_
_geom_torsion_atom_site_label_1
_geom_torsion_atom_site_label_2
_geom_torsion_atom_site_label_3
_geom_torsion_atom_site_label_4
_geom_torsion
C6 C1 C2 C3 2.7(7)
C7 C1 C2 C3 -178.5(4)
C6 C1 C2 C8 -177.5(4)
C7 C1 C2 C8 1.3(7)
C1 C2 C3 F1 179.9(4)
C8 C2 C3 F1 0.1(7)
C1 C2 C3 C4 -3.2(7)
C8 C2 C3 C4 177.0(5)
F1 C3 C4 C5 178.5(5)
C2 C3 C4 C5 1.5(8)
C3 C4 C5 C6 0.8(8)
C4 C5 C6 C1 -1.2(7)
C4 C5 C6 C15 176.3(5)
C2 C1 C6 C5 -0.6(7)
C7 C1 C6 C5 -179.5(4)
C2 C1 C6 C15 -178.1(4)
C7 C1 C6 C15 3.1(7)
C2 C1 C7 O1 -114.3(5)
C6 C1 C7 O1 64.6(6)
C2 C1 C7 O2 67.2(6)
C6 C1 C7 O2 -114.0(5)
C3 C2 C8 C9 -130.6(5)
C1 C2 C8 C9 49.6(7)
C3 C2 C8 C13 49.3(7)
C1 C2 C8 C13 -130.5(5)
C13 C8 C9 C10 -1.5(7)
C2 C8 C9 C10 178.4(4)
C8 C9 C10 C11 0.9(7)
C9 C10 C11 C12 0.4(7)
C9 C10 C11 C14' -176.3(5)
C9 C10 C11 C14" 177.2(9)
C9 C10 C11 C14 179.9(4)
C10 C11 C12 C13 -1.0(8)
C14' C11 C12 C13 175.5(6)
C14" C11 C12 C13 -178.0(8)
C14 C11 C12 C13 179.5(5)
C11 C12 C13 C8 0.4(8)
C9 C8 C13 C12 0.9(7)
C2 C8 C13 C12 -179.0(4)
C12 C11 C14 F2 -101.4(6)
C10 C11 C14 F2 79.1(6)
C14' C11 C14 F2 6(7)
C14" C11 C14 F2 -138(11)
C12 C11 C14 F3 139.2(5)
C10 C11 C14 F3 -40.3(6)
C14' C11 C14 F3 -113(7)
C14" C11 C14 F3 103(11)
C12 C11 C14 F4 17.8(6)
C10 C11 C14 F4 -161.8(5)
C14' C11 C14 F4 125(7)
C14" C11 C14 F4 -19(11)
C12 C11 C14' F3' 116.0(7)
C10 C11 C14' F3' -67.5(7)
C14" C11 C14' F3' 60(5)
C14 C11 C14' F3' 41(7)
C12 C11 C14' F4' -1.7(8)
C10 C11 C14' F4' 174.9(6)
C14" C11 C14' F4' -58(6)
C14 C11 C14' F4' -76(7)
C12 C11 C14' F2' -125.0(6)
C10 C11 C14' F2' 51.6(7)
C14" C11 C14' F2' 179(100)
C14 C11 C14' F2' 160(7)
C12 C11 C14" F3" 45.8(13)
C10 C11 C14" F3" -131.1(11)
C14' C11 C14" F3" 173(6)
C14 C11 C14" F3" -170(11)
C12 C11 C14" F4" -71.4(12)
C10 C11 C14" F4" 111.7(11)
C14' C11 C14" F4" 56(5)
C14 C11 C14" F4" 73(11)
C12 C11 C14" F2" 167.3(10)
C10 C11 C14" F2" -9.6(14)
C14' C11 C14" F2" -65(5)
C14 C11 C14" F2" -48(11)
C5 C6 C15 C20 -120.2(5)
C1 C6 C15 C20 57.2(7)
C5 C6 C15 C16 56.9(7)
C1 C6 C15 C16 -125.6(5)
C20 C15 C16 C17 -0.5(8)
C6 C15 C16 C17 -177.8(5)
C15 C16 C17 C18 0.4(8)
C16 C17 C18 C19 -0.7(8)
C16 C17 C18 C21 176.9(5)
C16 C17 C18 C21' 174.7(5)
C17 C18 C19 C20 1.1(8)
C21 C18 C19 C20 -176.4(5)
C21' C18 C19 C20 -174.6(5)
C16 C15 C20 C19 1.0(8)
C6 C15 C20 C19 178.2(5)
C18 C19 C20 C15 -1.3(8)
C17 C18 C21 F6 135.6(5)
C19 C18 C21 F6 -46.9(6)
C21' C18 C21 F6 -61(3)
C17 C18 C21 F7 16.1(6)
C19 C18 C21 F7 -166.4(5)
C21' C18 C21 F7 179(100)
C17 C18 C21 F5 -104.9(5)
C19 C18 C21 F5 72.6(5)
C21' C18 C21 F5 58(3)
C17 C18 C21' F7' 39.4(6)
C19 C18 C21' F7' -145.2(5)
C21 C18 C21' F7' 21(3)
C17 C18 C21' F6' 161.0(5)
C19 C18 C21' F6' -23.6(6)
C21 C18 C21' F6' 143(3)
C17 C18 C21' F5' -78.3(6)
C19 C18 C21' F5' 97.2(5)
C21 C18 C21' F5' -96(3)
C26 N1 C22 C23 -69.9(5)
C24 N1 C22 C23 160.9(4)
C22 N1 C24 C25 -176.7(4)
C26 N1 C24 C25 54.2(6)
C22 N1 C26 C27 -71.8(6)
C24 N1 C26 C27 55.9(6)
C33 C28 C29 C30 0.6(7)
C34 C28 C29 C30 177.7(4)
C33 C28 C29 C35 -177.8(4)
C34 C28 C29 C35 -0.7(7)
C28 C29 C30 F8 -177.7(4)
C35 C29 C30 F8 0.8(7)
C28 C29 C30 C31 -0.7(8)
C35 C29 C30 C31 177.8(5)
F8 C30 C31 C32 177.4(4)
C29 C30 C31 C32 0.3(8)
C30 C31 C32 C33 0.1(8)
C31 C32 C33 C28 -0.2(7)
C31 C32 C33 C42 178.8(5)
C29 C28 C33 C32 -0.2(7)
C34 C28 C33 C32 -177.3(4)
C29 C28 C33 C42 -179.2(4)
C34 C28 C33 C42 3.8(7)
C33 C28 C34 O3 60.9(6)
C29 C28 C34 O3 -116.1(5)
C33 C28 C34 O4 -119.5(5)
C29 C28 C34 O4 63.4(6)
C30 C29 C35 C36 -116.2(5)
C28 C29 C35 C36 62.2(6)
C30 C29 C35 C40 63.2(7)
C28 C29 C35 C40 -118.4(5)
C40 C35 C36 C37 2.3(8)
C29 C35 C36 C37 -178.2(5)
C35 C36 C37 C38 -0.8(8)
C36 C37 C38 C39 -0.5(8)
C36 C37 C38 C41" 179.8(7)
C36 C37 C38 C41' 178.0(7)
C36 C37 C38 C41 -180.0(4)
C37 C38 C39 C40 0.3(8)
C41" C38 C39 C40 179.9(7)
C41' C38 C39 C40 -178.3(6)
C41 C38 C39 C40 179.7(5)
C38 C39 C40 C35 1.3(8)
C36 C35 C40 C39 -2.5(7)
C29 C35 C40 C39 178.0(5)
C39 C38 C41 F11 9.7(6)
C37 C38 C41 F11 -170.9(5)
C41" C38 C41 F11 1(23)
C41' C38 C41 F11 -27(10)
C39 C38 C41 F10 129.8(5)
C37 C38 C41 F10 -50.8(6)
C41" C38 C41 F10 121(23)
C41' C38 C41 F10 94(10)
C39 C38 C41 F9 -110.5(5)
C37 C38 C41 F9 68.9(6)
C41" C38 C41 F9 -119(23)
C41' C38 C41 F9 -147(10)
C39 C38 C41' F9' -81.5(9)
C37 C38 C41' F9' 100.0(9)
C41" C38 C41' F9' 43(19)
C41 C38 C41' F9' 63(10)
C39 C38 C41' F11' 35.3(10)
C37 C38 C41' F11' -143.3(8)
C41" C38 C41' F11' 159(19)
C41 C38 C41' F11' -180(100)
C39 C38 C41' F10' 157.6(8)
C37 C38 C41' F10' -21.0(10)
C41" C38 C41' F10' -78(19)
C41 C38 C41' F10' -58(10)
C39 C38 C41" F10" 101.1(9)
C37 C38 C41" F10" -79.2(9)
C41' C38 C41" F10" 44(19)
C41 C38 C41" F10" -87(23)
C39 C38 C41" F9" -141.2(9)
C37 C38 C41" F9" 38.4(11)
C41' C38 C41" F9" 162(19)
C41 C38 C41" F9" 30(23)
C39 C38 C41" F11" -17.2(11)
C37 C38 C41" F11" 162.5(9)
C41' C38 C41" F11" -74(19)
C41 C38 C41" F11" 154(23)
C32 C33 C42 C47 -123.1(5)
C28 C33 C42 C47 55.9(7)
C32 C33 C42 C43 53.5(6)
C28 C33 C42 C43 -127.6(5)
C47 C42 C43 C44 -1.7(8)
C33 C42 C43 C44 -178.4(5)
C42 C43 C44 C45 2.8(8)
C43 C44 C45 C46 -2.8(8)
C43 C44 C45 C48' 178.5(6)
C43 C44 C45 C48" 178.1(6)
C43 C44 C45 C48 176.5(4)
C44 C45 C46 C47 1.7(8)
C48' C45 C46 C47 -179.5(6)
C48" C45 C46 C47 -179.2(6)
C48 C45 C46 C47 -177.6(4)
C45 C46 C47 C42 -0.6(8)
C43 C42 C47 C46 0.6(8)
C33 C42 C47 C46 177.2(5)
C44 C45 C48 F12 -96.0(6)
C46 C45 C48 F12 83.3(6)
C48' C45 C48 F12 119(8)
C48" C45 C48 F12 -171(18)
C44 C45 C48 F13 144.1(5)
C46 C45 C48 F13 -36.6(6)
C48' C45 C48 F13 -1(8)
C48" C45 C48 F13 69(18)
C44 C45 C48 F14 24.0(6)
C46 C45 C48 F14 -156.7(5)
C48' C45 C48 F14 -121(8)
C48" C45 C48 F14 -51(18)
C44 C45 C48' F14' 51.7(9)
C46 C45 C48' F14' -127.0(8)
C48" C45 C48' F14' 57(11)
C48 C45 C48' F14' 88(8)
C44 C45 C48' F13' 174.2(8)
C46 C45 C48' F13' -4.6(9)
C48" C45 C48' F13' 180(100)
C48 C45 C48' F13' -150(8)
C44 C45 C48' F12' -66.3(9)
C46 C45 C48' F12' 114.9(8)
C48" C45 C48' F12' -61(11)
C48 C45 C48' F12' -30(8)
C44 C45 C48" F14" -9.8(10)
C46 C45 C48" F14" 171.2(9)
C48' C45 C48" F14" 176(11)
C48 C45 C48" F14" 96(18)
C44 C45 C48" F12" -130.0(9)
C46 C45 C48" F12" 50.9(10)
C48' C45 C48" F12" 56(11)
C48 C45 C48" F12" -24(18)
C44 C45 C48" F13" 109.9(10)
C46 C45 C48" F13" -69.1(10)
C48' C45 C48" F13" -65(11)
C48 C45 C48" F13" -144(18)
C51 N2 C49 C50 167.5(5)
C53 N2 C49 C50 -63.5(6)
C53 N2 C51 C52 50.6(6)
C49 N2 C51 C52 179.1(5)
C51 N2 C53 C54 55.5(6)
C49 N2 C53 C54 -71.1(6)
